data_4130825
loop_
_publ_author_name
'Lu, Deng-Fu'
'Zhu, Cheng-Liang'
'Sears, Jeffrey D.'
'Xu, Hao'

_publ_section_title
;
 Iron(II)-Catalyzed Intermolecular Aminofluorination of Unfunctionalized
 Olefins Using Fluoride Ion.
;
_journal_issue 35
_journal_name_full 'Journal of the American Chemical Society'
_journal_page_first 11360
_journal_page_last 11367
_journal_paper_doi 10.1021/jacs.6b07221
_journal_volume 138
_journal_year 2016
_chemical_formula_moiety 'C30 H38 Fe N6 O4, 2(B F4), C2 H3 N'
_chemical_formula_sum 'C32 H41 B2 F8 Fe N7 O4'
_chemical_formula_weight 817.19
_space_group_crystal_system orthorhombic
_space_group_IT_number 61
_space_group_name_Hall '-P 2ac 2ab'
_space_group_name_H-M_alt 'P b c a'
_atom_sites_solution_hydrogens geom
_audit_creation_date 2015-11-12
_audit_creation_method
;
Olex2 1.2-dev
(compiled 2015.10.28 svn.r3245 for OlexSys, GUI svn.r5128)
;
_cell_angle_alpha 90
_cell_angle_beta 90
_cell_angle_gamma 90
_cell_formula_units_Z 8
_cell_length_a 16.8624(11)
_cell_length_b 18.8653(13)
_cell_length_c 22.9188(16)
_cell_measurement_reflns_used 9596
_cell_measurement_temperature 110(2)
_cell_measurement_theta_max 31.073
_cell_measurement_theta_min 2.335
_cell_volume 7290.8(9)
_computing_cell_refinement 'SAINT v8.32B (Bruker, 2013)'
_computing_data_collection 'APEX2 v2013.6-2 (Bruker, 2013)'
_computing_data_reduction 'SAINT v8.34A (Bruker, 2013)'
_computing_molecular_graphics 'Olex2 (Dolomanov et al., 2009)'
_computing_publication_material 'Olex2 (Dolomanov et al., 2009)'
_computing_structure_refinement 'XL (Sheldrick, 2008)'
_computing_structure_solution
;
Superflip (Palatinus & Chapuis, 2007;Palatinus & van der Lee, 2008;
Palatinus et al., 2012)
;
_diffrn_ambient_temperature 110(2)
_diffrn_detector_area_resol_mean 512
_diffrn_measured_fraction_theta_full 1.000
_diffrn_measured_fraction_theta_max 0.998
_diffrn_measurement_device_type 'Bruker APEX-II CCD'
_diffrn_measurement_method '\f and \w scans'
_diffrn_radiation_monochromator graphite
_diffrn_radiation_type MoK\a
_diffrn_radiation_wavelength 0.71073
_diffrn_reflns_av_R_equivalents 0.0361
_diffrn_reflns_av_unetI/netI 0.0205
_diffrn_reflns_Laue_measured_fraction_full 1.000
_diffrn_reflns_Laue_measured_fraction_max 0.998
_diffrn_reflns_limit_h_max 23
_diffrn_reflns_limit_h_min -24
_diffrn_reflns_limit_k_max 27
_diffrn_reflns_limit_k_min -27
_diffrn_reflns_limit_l_max 33
_diffrn_reflns_limit_l_min -33
_diffrn_reflns_number 96694
_diffrn_reflns_point_group_measured_fraction_full 1.000
_diffrn_reflns_point_group_measured_fraction_max 0.998
_diffrn_reflns_theta_full 25.242
_diffrn_reflns_theta_max 31.087
_diffrn_reflns_theta_min 1.848
_diffrn_source 'fine-focus sealed tube'
_diffrn_source_current 35
_diffrn_source_voltage 45
_diffrn_standards_number 0
_exptl_absorpt_coefficient_mu 0.502
_exptl_absorpt_correction_T_max 0.7462
_exptl_absorpt_correction_T_min 0.6858
_exptl_absorpt_correction_type multi-scan
_exptl_absorpt_process_details
;
SADABS-2012/1 (Bruker,2012) was used for absorption correction.
wR2(int) was 0.0644 before and 0.0457 after correction.
The Ratio of minimum to maximum transmission is 0.9191.
The \l/2 correction factor is 0.0015.
;
_exptl_crystal_colour red
_exptl_crystal_colour_primary red
_exptl_crystal_density_diffrn 1.489
_exptl_crystal_description prism
_exptl_crystal_F_000 3376
_exptl_crystal_recrystallization_method 'The material was recrystallised from --- by solvent layering'
_exptl_crystal_size_max 0.557
_exptl_crystal_size_mid 0.5
_exptl_crystal_size_min 0.309
_refine_diff_density_max 1.456
_refine_diff_density_min -0.331
_refine_diff_density_rms 0.075
_refine_ls_extinction_method none
_refine_ls_goodness_of_fit_ref 1.020
_refine_ls_hydrogen_treatment constr
_refine_ls_matrix_type full
_refine_ls_number_parameters 496
_refine_ls_number_reflns 11698
_refine_ls_number_restraints 0
_refine_ls_restrained_S_all 1.020
_refine_ls_R_factor_all 0.0535
_refine_ls_R_factor_gt 0.0436
_refine_ls_shift/su_max 0.001
_refine_ls_shift/su_mean 0.000
_refine_ls_structure_factor_coef Fsqd
_refine_ls_weighting_details 'w=1/[\s^2^(Fo^2^)+(0.0731P)^2^+4.3297P] where P=(Fo^2^+2Fc^2^)/3'
_refine_ls_weighting_scheme calc
_refine_ls_wR_factor_gt 0.1174
_refine_ls_wR_factor_ref 0.1261
_reflns_Friedel_coverage 0.000
_reflns_number_gt 9719
_reflns_number_total 11698
_reflns_threshold_expression 'I > 2\s(I)'
_cod_data_source_file ja6b07221_si_003.cif
_cod_data_source_block fe2f2_1
_cod_database_code 4130825
_shelx_space_group_comment
;
The symmetry employed for this shelxl refinement is uniquely defined
by the following loop, which should always be used as a source of
symmetry information in preference to the above space-group names.
They are only intended as comments.
;
_olex2_refinement_description
;
1. Fixed Uiso
 At 1.2 times of:
  All C(H) groups, All C(H,H) groups
 At 1.5 times of:
  All C(H,H,H) groups
2.a Secondary CH2 refined with riding coordinates:
 C25(H25A,H25B), C17(H17A,H17B), C2(H2A,H2B), C10(H10A,H10B)
2.b Aromatic/amide H refined with riding coordinates:
 C29(H29), C14(H14), C28(H28), C30(H30), C13(H13), C15(H15)
2.c Idealised Me refined as rotating group:
 C4(H4A,H4B,H4C), C5(H5A,H5B,H5C), C11(H11A,H11B,H11C), C19(H19A,H19B,H19C),
 C26(H26A,H26B,H26C), C27(H27A,H27B,H27C), C20(H20A,H20B,H20C), C12(H12A,H12B,
 H12C), C32(H32A,H32B,H32C)
;
_shelx_shelxl_version_number 2014/7
_olex2_computing_structure_refinement_long 'ShelXL (Sheldrick, 2008)'
_olex2_computing_structure_solution_long 'SHELXS-97 (Sheldrick, 2008)'
_olex2_exptl_crystal_mounting_method 'The crystal was mounted on a loop with paratone oil'
_olex2_submission_special_instructions 'No special instructions were received'

loop_
_space_group_symop_operation_xyz
'x, y, z'
'-x+1/2, -y, z+1/2'
'x+1/2, -y+1/2, -z'
'-x, y+1/2, -z+1/2'
'-x, -y, -z'
'x-1/2, y, -z-1/2'
'-x-1/2, y-1/2, z'
'x, -y-1/2, z-1/2'

loop_
_atom_site_label
_atom_site_type_symbol
_atom_site_fract_x
_atom_site_fract_y
_atom_site_fract_z
_atom_site_U_iso_or_equiv
_atom_site_adp_type
_atom_site_occupancy
_atom_site_site_symmetry_order
_atom_site_calc_flag
_atom_site_refinement_flags_posn
Fe1 Fe 0.22495(2) 0.28488(2) 0.38437(2) 0.01441(6) Uani 1 1 d .
N1 N 0.23531(7) 0.31070(6) 0.29108(5) 0.0173(2) Uani 1 1 d .
N2 N 0.29713(7) 0.20376(6) 0.34869(5) 0.0164(2) Uani 1 1 d .
N3 N 0.25753(7) 0.21211(6) 0.45956(5) 0.0156(2) Uani 1 1 d .
N5 N 0.15875(7) 0.35786(6) 0.43464(5) 0.0156(2) Uani 1 1 d .
N4 N 0.31241(7) 0.36486(6) 0.41463(5) 0.0177(2) Uani 1 1 d .
O1 O 0.29399(7) 0.27862(6) 0.20668(5) 0.0233(2) Uani 1 1 d .
O4 O -0.02042(6) 0.26065(7) 0.42184(5) 0.0275(2) Uani 1 1 d .
O3 O 0.32502(7) 0.46701(6) 0.46506(5) 0.0242(2) Uani 1 1 d .
O2 O 0.33483(6) 0.11862(5) 0.48395(4) 0.01977(19) Uani 1 1 d .
N6 N 0.10070(7) 0.24615(6) 0.38147(5) 0.0185(2) Uani 1 1 d .
C4 C 0.12284(10) 0.35142(9) 0.23145(8) 0.0284(3) Uani 1 1 d .
H4A H 0.1190 0.3057 0.2133 0.043 Uiso 1 1 calc GR
H4B H 0.1050 0.3872 0.2047 0.043 Uiso 1 1 calc GR
H4C H 0.0903 0.3523 0.2658 0.043 Uiso 1 1 calc GR
C3 C 0.20885(9) 0.36575(7) 0.24818(6) 0.0188(2) Uani 1 1 d .
C5 C 0.21843(11) 0.43960(8) 0.27330(8) 0.0290(3) Uani 1 1 d .
H5A H 0.1882 0.4435 0.3086 0.043 Uiso 1 1 calc GR
H5B H 0.1998 0.4739 0.2456 0.043 Uiso 1 1 calc GR
H5C H 0.2734 0.4482 0.2816 0.043 Uiso 1 1 calc GR
C25 C -0.03235(10) 0.20749(10) 0.37611(9) 0.0328(4) Uani 1 1 d .
H25A H -0.0603 0.2276 0.3430 0.039 Uiso 1 1 calc R
H25B H -0.0622 0.1673 0.3908 0.039 Uiso 1 1 calc R
C17 C 0.40707(9) 0.44321(9) 0.45430(8) 0.0281(3) Uani 1 1 d .
H17A H 0.4313 0.4261 0.4900 0.034 Uiso 1 1 calc R
H17B H 0.4390 0.4815 0.4387 0.034 Uiso 1 1 calc R
C24 C 0.05329(9) 0.18507(8) 0.35880(7) 0.0220(3) Uani 1 1 d .
C6 C 0.31321(8) 0.20372(7) 0.29151(6) 0.0169(2) Uani 1 1 d .
C11 C 0.16063(9) 0.18310(10) 0.53607(7) 0.0299(3) Uani 1 1 d .
H11A H 0.1254 0.2188 0.5214 0.045 Uiso 1 1 calc GR
H11B H 0.1529 0.1779 0.5774 0.045 Uiso 1 1 calc GR
H11C H 0.1497 0.1388 0.5171 0.045 Uiso 1 1 calc GR
C18 C 0.39864(8) 0.38294(8) 0.40949(7) 0.0215(3) Uani 1 1 d .
C23 C 0.05467(8) 0.28165(7) 0.41493(6) 0.0194(3) Uani 1 1 d .
C29 C 0.07927(9) 0.43906(8) 0.51561(7) 0.0238(3) Uani 1 1 d .
H29 H 0.0524 0.4664 0.5430 0.029 Uiso 1 1 calc R
C2 C 0.26492(10) 0.35128(8) 0.19660(7) 0.0256(3) Uani 1 1 d .
H2A H 0.2367 0.3544 0.1598 0.031 Uiso 1 1 calc R
H2B H 0.3085 0.3848 0.1962 0.031 Uiso 1 1 calc R
C19 C 0.41653(11) 0.40873(12) 0.34780(8) 0.0362(4) Uani 1 1 d .
H19A H 0.4055 0.3715 0.3205 0.054 Uiso 1 1 calc GR
H19B H 0.4714 0.4219 0.3451 0.054 Uiso 1 1 calc GR
H19C H 0.3840 0.4491 0.3391 0.054 Uiso 1 1 calc GR
C1 C 0.27842(8) 0.26660(7) 0.26288(6) 0.0172(2) Uani 1 1 d .
C14 C 0.38905(9) 0.09735(7) 0.30037(6) 0.0208(3) Uani 1 1 d .
H14 H 0.4194 0.0613 0.2840 0.025 Uiso 1 1 calc R
C28 C 0.04028(9) 0.38380(8) 0.48745(7) 0.0228(3) Uani 1 1 d .
H28 H -0.0127 0.3738 0.4953 0.027 Uiso 1 1 calc R
C26 C 0.06129(12) 0.17877(12) 0.29340(8) 0.0406(5) Uani 1 1 d .
H26A H 0.0416 0.2211 0.2753 0.061 Uiso 1 1 calc GR
H26B H 0.0312 0.1388 0.2800 0.061 Uiso 1 1 calc GR
H26C H 0.1161 0.1724 0.2834 0.061 Uiso 1 1 calc GR
C9 C 0.24604(9) 0.20482(7) 0.52406(6) 0.0168(2) Uani 1 1 d .
C30 C 0.15843(9) 0.45349(7) 0.50290(6) 0.0208(3) Uani 1 1 d .
H30 H 0.1854 0.4900 0.5216 0.025 Uiso 1 1 calc R
C8 C 0.30456(8) 0.16249(7) 0.44387(6) 0.0164(2) Uani 1 1 d .
C21 C 0.19586(8) 0.41152(7) 0.46137(6) 0.0168(2) Uani 1 1 d .
C22 C 0.08298(8) 0.34402(7) 0.44727(6) 0.0178(2) Uani 1 1 d .
C10 C 0.30500(9) 0.14512(8) 0.54025(6) 0.0210(3) Uani 1 1 d .
H10A H 0.3481 0.1635 0.5639 0.025 Uiso 1 1 calc R
H10B H 0.2784 0.1077 0.5617 0.025 Uiso 1 1 calc R
C13 C 0.37414(9) 0.09823(7) 0.36036(6) 0.0194(3) Uani 1 1 d .
H13 H 0.3949 0.0635 0.3848 0.023 Uiso 1 1 calc R
C15 C 0.35816(9) 0.15088(7) 0.26519(6) 0.0200(3) Uani 1 1 d .
H15 H 0.3674 0.1512 0.2252 0.024 Uiso 1 1 calc R
C16 C 0.28044(8) 0.41400(7) 0.44523(6) 0.0176(2) Uani 1 1 d .
C7 C 0.32740(8) 0.15255(7) 0.38235(6) 0.0167(2) Uani 1 1 d .
C27 C 0.07834(14) 0.11844(10) 0.38974(11) 0.0442(5) Uani 1 1 d .
H27A H 0.1330 0.1088 0.3813 0.066 Uiso 1 1 calc GR
H27B H 0.0462 0.0795 0.3767 0.066 Uiso 1 1 calc GR
H27C H 0.0718 0.1245 0.4311 0.066 Uiso 1 1 calc GR
C20 C 0.44896(11) 0.31923(10) 0.42498(11) 0.0398(4) Uani 1 1 d .
H20A H 0.4358 0.3034 0.4636 0.060 Uiso 1 1 calc GR
H20B H 0.5040 0.3321 0.4236 0.060 Uiso 1 1 calc GR
H20C H 0.4390 0.2818 0.3976 0.060 Uiso 1 1 calc GR
C12 C 0.26710(11) 0.27396(8) 0.55446(7) 0.0262(3) Uani 1 1 d .
H12A H 0.3185 0.2895 0.5418 0.039 Uiso 1 1 calc GR
H12B H 0.2677 0.2667 0.5959 0.039 Uiso 1 1 calc GR
H12C H 0.2284 0.3094 0.5449 0.039 Uiso 1 1 calc GR
F1 F 0.39884(7) 0.03653(7) 0.16843(5) 0.0399(3) Uani 1 1 d .
F2 F 0.34061(7) 0.08076(5) 0.08728(5) 0.0330(2) Uani 1 1 d .
F3 F 0.30130(7) -0.02610(6) 0.12298(5) 0.0357(2) Uani 1 1 d .
F4 F 0.42211(6) -0.01514(6) 0.08063(5) 0.0334(2) Uani 1 1 d .
B1 B 0.36588(10) 0.01866(9) 0.11475(7) 0.0210(3) Uani 1 1 d .
F5 F 0.45072(7) 0.47785(7) 0.21046(5) 0.0401(3) Uani 1 1 d .
F6 F 0.54268(7) 0.45337(6) 0.14154(6) 0.0425(3) Uani 1 1 d .
F7 F 0.41150(7) 0.45162(6) 0.11819(5) 0.0376(3) Uani 1 1 d .
F8 F 0.46330(7) 0.36545(6) 0.17517(6) 0.0458(3) Uani 1 1 d .
B2 B 0.46688(11) 0.43708(9) 0.16186(8) 0.0259(3) Uani 1 1 d .
N7 N 0.06450(14) 0.17610(11) 0.13507(9) 0.0494(5) Uani 1 1 d .
C32 C 0.17595(12) 0.09685(11) 0.16807(10) 0.0401(4) Uani 1 1 d .
H32A H 0.2176 0.0986 0.1396 0.060 Uiso 1 1 calc GR
H32B H 0.1571 0.0490 0.1717 0.060 Uiso 1 1 calc GR
H32C H 0.1959 0.1128 0.2050 0.060 Uiso 1 1 calc GR
C31 C 0.11111(13) 0.14254(11) 0.14971(9) 0.0388(4) Uani 1 1 d .

loop_
_atom_site_aniso_label
_atom_site_aniso_U_11
_atom_site_aniso_U_22
_atom_site_aniso_U_33
_atom_site_aniso_U_23
_atom_site_aniso_U_13
_atom_site_aniso_U_12
Fe1 0.01364(10) 0.01512(9) 0.01447(10) -0.00067(6) 0.00060(6) 0.00100(6)
N1 0.0181(5) 0.0172(5) 0.0165(5) 0.0014(4) 0.0001(4) 0.0019(4)
N2 0.0159(5) 0.0168(5) 0.0166(5) 0.0005(4) 0.0010(4) 0.0010(4)
N3 0.0154(5) 0.0167(5) 0.0147(5) 0.0006(4) 0.0001(4) 0.0007(4)
N5 0.0149(5) 0.0154(5) 0.0167(5) -0.0002(4) -0.0009(4) 0.0003(4)
N4 0.0142(5) 0.0201(5) 0.0186(5) 0.0011(4) -0.0007(4) -0.0021(4)
O1 0.0297(6) 0.0242(5) 0.0160(5) 0.0035(4) 0.0056(4) 0.0075(4)
O4 0.0166(5) 0.0349(6) 0.0310(6) -0.0115(5) 0.0063(4) -0.0075(4)
O3 0.0215(5) 0.0219(5) 0.0293(6) -0.0050(4) -0.0007(4) -0.0068(4)
O2 0.0232(5) 0.0191(4) 0.0170(4) 0.0031(4) 0.0019(4) 0.0061(4)
N6 0.0164(5) 0.0194(5) 0.0196(5) -0.0032(4) -0.0005(4) -0.0030(4)
C4 0.0218(7) 0.0323(8) 0.0312(8) 0.0077(6) -0.0046(6) 0.0017(6)
C3 0.0211(6) 0.0187(6) 0.0165(6) 0.0029(5) -0.0003(5) 0.0036(5)
C5 0.0404(9) 0.0197(6) 0.0268(7) 0.0001(5) -0.0068(7) 0.0051(6)
C25 0.0214(7) 0.0356(8) 0.0414(9) -0.0150(7) 0.0038(7) -0.0088(6)
C17 0.0195(7) 0.0348(8) 0.0300(8) -0.0050(6) -0.0002(6) -0.0081(6)
C24 0.0194(6) 0.0233(6) 0.0235(7) -0.0054(5) -0.0002(5) -0.0057(5)
C6 0.0169(6) 0.0176(5) 0.0162(6) 0.0005(4) 0.0019(5) 0.0015(4)
C11 0.0194(7) 0.0459(9) 0.0243(7) 0.0111(7) 0.0028(6) -0.0022(6)
C18 0.0145(6) 0.0265(7) 0.0235(6) 0.0000(5) -0.0001(5) -0.0032(5)
C23 0.0153(6) 0.0230(6) 0.0199(6) -0.0014(5) 0.0004(5) -0.0021(5)
C29 0.0242(7) 0.0232(6) 0.0240(7) -0.0049(5) 0.0024(5) 0.0063(5)
C2 0.0320(8) 0.0235(7) 0.0213(6) 0.0075(5) 0.0064(6) 0.0078(6)
C19 0.0256(8) 0.0596(12) 0.0234(7) -0.0006(7) 0.0047(6) -0.0156(8)
C1 0.0175(6) 0.0189(6) 0.0151(6) 0.0012(4) 0.0002(4) -0.0004(4)
C14 0.0214(6) 0.0188(6) 0.0223(6) -0.0013(5) 0.0043(5) 0.0038(5)
C28 0.0173(6) 0.0276(7) 0.0235(7) -0.0039(5) 0.0021(5) 0.0035(5)
C26 0.0367(10) 0.0579(12) 0.0272(8) -0.0150(8) 0.0042(7) -0.0236(9)
C9 0.0182(6) 0.0180(5) 0.0142(5) 0.0017(4) 0.0010(5) 0.0017(4)
C30 0.0244(7) 0.0157(5) 0.0223(6) -0.0027(5) -0.0010(5) 0.0020(5)
C8 0.0162(6) 0.0165(5) 0.0165(6) 0.0015(4) -0.0001(5) -0.0002(4)
C21 0.0176(6) 0.0145(5) 0.0184(6) 0.0008(4) -0.0009(5) 0.0004(4)
C22 0.0149(6) 0.0198(6) 0.0187(6) -0.0012(5) -0.0007(5) 0.0010(4)
C10 0.0252(7) 0.0210(6) 0.0167(6) 0.0013(5) 0.0006(5) 0.0062(5)
C13 0.0207(6) 0.0172(6) 0.0204(6) 0.0010(5) 0.0020(5) 0.0034(5)
C15 0.0208(6) 0.0205(6) 0.0187(6) -0.0010(5) 0.0041(5) 0.0028(5)
C16 0.0182(6) 0.0169(5) 0.0176(6) 0.0019(4) -0.0025(5) -0.0029(4)
C7 0.0167(6) 0.0168(5) 0.0167(6) 0.0009(4) 0.0013(4) 0.0012(4)
C27 0.0459(11) 0.0232(8) 0.0634(14) -0.0003(8) -0.0224(10) -0.0058(7)
C20 0.0198(8) 0.0361(9) 0.0635(13) 0.0031(9) -0.0063(8) 0.0031(7)
C12 0.0415(9) 0.0194(6) 0.0176(6) -0.0015(5) -0.0026(6) 0.0033(6)
F1 0.0481(7) 0.0465(6) 0.0251(5) -0.0059(4) -0.0046(5) -0.0079(5)
F2 0.0372(6) 0.0218(4) 0.0401(6) 0.0049(4) 0.0017(4) 0.0029(4)
F3 0.0311(5) 0.0269(5) 0.0493(6) 0.0000(4) 0.0073(5) -0.0105(4)
F4 0.0278(5) 0.0412(6) 0.0313(5) -0.0021(4) 0.0056(4) 0.0102(4)
B1 0.0206(7) 0.0199(7) 0.0226(7) -0.0002(5) 0.0022(6) -0.0024(5)
F5 0.0430(6) 0.0498(7) 0.0277(5) -0.0042(5) 0.0011(5) 0.0037(5)
F6 0.0315(6) 0.0416(6) 0.0546(7) -0.0165(5) 0.0123(5) -0.0156(5)
F7 0.0430(6) 0.0349(5) 0.0348(6) 0.0047(4) -0.0148(5) -0.0048(5)
F8 0.0393(6) 0.0256(5) 0.0726(9) 0.0138(5) -0.0149(6) -0.0056(4)
B2 0.0236(8) 0.0237(7) 0.0304(9) 0.0012(6) -0.0022(7) -0.0036(6)
N7 0.0602(13) 0.0498(11) 0.0383(9) 0.0063(8) 0.0010(9) 0.0003(10)
C32 0.0358(10) 0.0363(9) 0.0482(11) -0.0053(8) 0.0086(8) -0.0028(7)
C31 0.0438(11) 0.0393(9) 0.0334(9) -0.0090(8) 0.0144(8) -0.0084(8)

loop_
_atom_type_symbol
_atom_type_description
_atom_type_scat_dispersion_real
_atom_type_scat_dispersion_imag
_atom_type_scat_source
C C 0.0033 0.0016 'International Tables Vol C Tables 4.2.6.8 and 6.1.1.4'
H H 0.0000 0.0000 'International Tables Vol C Tables 4.2.6.8 and 6.1.1.4'
B B 0.0013 0.0007 'International Tables Vol C Tables 4.2.6.8 and 6.1.1.4'
F F 0.0171 0.0103 'International Tables Vol C Tables 4.2.6.8 and 6.1.1.4'
Fe Fe 0.3463 0.8444 'International Tables Vol C Tables 4.2.6.8 and 6.1.1.4'
N N 0.0061 0.0033 'International Tables Vol C Tables 4.2.6.8 and 6.1.1.4'
O O 0.0106 0.0060 'International Tables Vol C Tables 4.2.6.8 and 6.1.1.4'

loop_
_geom_angle_atom_site_label_1
_geom_angle_atom_site_label_2
_geom_angle_atom_site_label_3
_geom_angle
N1 Fe1 N3 148.46(4)
N1 Fe1 N4 95.76(4)
N1 Fe1 N6 96.82(4)
N2 Fe1 N1 74.89(4)
N2 Fe1 N3 73.58(4)
N2 Fe1 N4 103.28(5)
N2 Fe1 N6 107.03(5)
N5 Fe1 N1 115.30(4)
N5 Fe1 N2 169.66(5)
N5 Fe1 N3 96.19(4)
N5 Fe1 N4 74.81(4)
N5 Fe1 N6 74.47(4)
N4 Fe1 N3 90.75(4)
N6 Fe1 N3 92.98(4)
N6 Fe1 N4 149.27(4)
C3 N1 Fe1 140.15(9)
C1 N1 Fe1 113.08(9)
C1 N1 C3 106.75(11)
C6 N2 Fe1 119.64(9)
C7 N2 Fe1 121.21(9)
C7 N2 C6 119.15(12)
C9 N3 Fe1 140.67(9)
C8 N3 Fe1 112.28(9)
C8 N3 C9 106.91(11)
C21 N5 Fe1 119.67(9)
C22 N5 Fe1 119.73(9)
C22 N5 C21 119.73(12)
C18 N4 Fe1 140.77(9)
C16 N4 Fe1 112.53(9)
C16 N4 C18 106.66(11)
C1 O1 C2 104.13(11)
C23 O4 C25 104.38(12)
C16 O3 C17 104.12(11)
C8 O2 C10 105.15(10)
C24 N6 Fe1 140.21(9)
C23 N6 Fe1 112.47(9)
C23 N6 C24 106.68(12)
H4A C4 H4B 109.5
H4A C4 H4C 109.5
H4B C4 H4C 109.5
C3 C4 H4A 109.5
C3 C4 H4B 109.5
C3 C4 H4C 109.5
N1 C3 C4 109.00(12)
N1 C3 C5 110.86(12)
N1 C3 C2 101.44(11)
C4 C3 C2 111.10(13)
C5 C3 C4 111.10(13)
C5 C3 C2 112.92(13)
C3 C5 H5A 109.5
C3 C5 H5B 109.5
C3 C5 H5C 109.5
H5A C5 H5B 109.5
H5A C5 H5C 109.5
H5B C5 H5C 109.5
O4 C25 H25A 111.0
O4 C25 H25B 111.0
O4 C25 C24 103.96(12)
H25A C25 H25B 109.0
C24 C25 H25A 111.0
C24 C25 H25B 111.0
O3 C17 H17A 110.9
O3 C17 H17B 110.9
O3 C17 C18 104.47(11)
H17A C17 H17B 108.9
C18 C17 H17A 110.9
C18 C17 H17B 110.9
N6 C24 C25 101.42(11)
N6 C24 C26 110.96(13)
N6 C24 C27 109.27(13)
C26 C24 C25 110.95(15)
C27 C24 C25 111.57(16)
C27 C24 C26 112.17(16)
N2 C6 C1 110.74(11)
N2 C6 C15 122.39(12)
C15 C6 C1 126.85(12)
H11A C11 H11B 109.5
H11A C11 H11C 109.5
H11B C11 H11C 109.5
C9 C11 H11A 109.5
C9 C11 H11B 109.5
C9 C11 H11C 109.5
N4 C18 C17 101.85(12)
N4 C18 C19 109.72(12)
N4 C18 C20 110.18(13)
C19 C18 C17 111.38(14)
C20 C18 C17 112.24(14)
C20 C18 C19 111.09(16)
O4 C23 C22 119.02(12)
N6 C23 O4 119.37(13)
N6 C23 C22 121.58(13)
C28 C29 H29 119.9
C28 C29 C30 120.15(13)
C30 C29 H29 119.9
O1 C2 C3 104.41(11)
O1 C2 H2A 110.9
O1 C2 H2B 110.9
C3 C2 H2A 110.9
C3 C2 H2B 110.9
H2A C2 H2B 108.9
C18 C19 H19A 109.5
C18 C19 H19B 109.5
C18 C19 H19C 109.5
H19A C19 H19B 109.5
H19A C19 H19C 109.5
H19B C19 H19C 109.5
N1 C1 O1 119.27(13)
N1 C1 C6 121.55(12)
O1 C1 C6 119.17(12)
C13 C14 H14 120.2
C15 C14 H14 120.2
C15 C14 C13 119.56(13)
C29 C28 H28 121.1
C22 C28 C29 117.86(14)
C22 C28 H28 121.1
C24 C26 H26A 109.5
C24 C26 H26B 109.5
C24 C26 H26C 109.5
H26A C26 H26B 109.5
H26A C26 H26C 109.5
H26B C26 H26C 109.5
N3 C9 C11 109.00(12)
N3 C9 C10 102.73(10)
N3 C9 C12 110.09(11)
C11 C9 C10 111.62(12)
C12 C9 C11 111.64(13)
C12 C9 C10 111.37(12)
C29 C30 H30 121.1
C21 C30 C29 117.84(13)
C21 C30 H30 121.1
N3 C8 O2 119.76(12)
N3 C8 C7 121.64(12)
O2 C8 C7 118.59(12)
N5 C21 C30 122.14(13)
N5 C21 C16 111.20(12)
C30 C21 C16 126.38(13)
N5 C22 C23 110.96(12)
N5 C22 C28 122.26(13)
C28 C22 C23 126.75(13)
O2 C10 C9 104.86(10)
O2 C10 H10A 110.8
O2 C10 H10B 110.8
C9 C10 H10A 110.8
C9 C10 H10B 110.8
H10A C10 H10B 108.8
C14 C13 H13 121.0
C7 C13 C14 117.91(13)
C7 C13 H13 121.0
C6 C15 C14 118.20(13)
C6 C15 H15 120.9
C14 C15 H15 120.9
N4 C16 O3 119.53(13)
N4 C16 C21 121.42(12)
O3 C16 C21 118.99(12)
N2 C7 C8 111.11(11)
N2 C7 C13 122.74(12)
C13 C7 C8 126.15(12)
C24 C27 H27A 109.5
C24 C27 H27B 109.5
C24 C27 H27C 109.5
H27A C27 H27B 109.5
H27A C27 H27C 109.5
H27B C27 H27C 109.5
C18 C20 H20A 109.5
C18 C20 H20B 109.5
C18 C20 H20C 109.5
H20A C20 H20B 109.5
H20A C20 H20C 109.5
H20B C20 H20C 109.5
C9 C12 H12A 109.5
C9 C12 H12B 109.5
C9 C12 H12C 109.5
H12A C12 H12B 109.5
H12A C12 H12C 109.5
H12B C12 H12C 109.5
F1 B1 F2 108.50(13)
F3 B1 F1 109.87(13)
F3 B1 F2 109.36(14)
F4 B1 F1 109.71(14)
F4 B1 F2 109.91(13)
F4 B1 F3 109.47(13)
F5 B2 F6 109.12(14)
F5 B2 F7 109.68(15)
F5 B2 F8 110.90(15)
F6 B2 F7 109.30(15)
F8 B2 F6 109.16(15)
F8 B2 F7 108.67(14)
H32A C32 H32B 109.5
H32A C32 H32C 109.5
H32B C32 H32C 109.5
C31 C32 H32A 109.5
C31 C32 H32B 109.5
C31 C32 H32C 109.5
N7 C31 C32 178.3(2)

loop_
_geom_bond_atom_site_label_1
_geom_bond_atom_site_label_2
_geom_bond_distance
Fe1 N1 2.1997(12)
Fe1 N2 2.1194(12)
Fe1 N3 2.2709(11)
Fe1 N5 2.1141(11)
Fe1 N4 2.2209(12)
Fe1 N6 2.2199(12)
N1 C3 1.4982(17)
N1 C1 1.2800(18)
N2 C6 1.3383(17)
N2 C7 1.3375(17)
N3 C9 1.4970(17)
N3 C8 1.2784(17)
N5 C21 1.3385(17)
N5 C22 1.3358(17)
N4 C18 1.4983(18)
N4 C16 1.2813(18)
O1 C2 1.4739(18)
O1 C1 1.3338(17)
O4 C25 1.465(2)
O4 C23 1.3361(17)
O3 C17 1.475(2)
O3 C16 1.3311(16)
O2 C8 1.3378(16)
O2 C10 1.4723(17)
N6 C24 1.4957(18)
N6 C23 1.2802(18)
C4 H4A 0.9600
C4 H4B 0.9600
C4 H4C 0.9600
C4 C3 1.524(2)
C3 C5 1.516(2)
C3 C2 1.538(2)
C5 H5A 0.9600
C5 H5B 0.9600
C5 H5C 0.9600
C25 H25A 0.9700
C25 H25B 0.9700
C25 C24 1.556(2)
C17 H17A 0.9700
C17 H17B 0.9700
C17 C18 1.539(2)
C24 C26 1.510(2)
C24 C27 1.504(2)
C6 C1 1.4771(19)
C6 C15 1.3901(18)
C11 H11A 0.9600
C11 H11B 0.9600
C11 H11C 0.9600
C11 C9 1.522(2)
C18 C19 1.525(2)
C18 C20 1.513(2)
C23 C22 1.4702(19)
C29 H29 0.9300
C29 C28 1.391(2)
C29 C30 1.393(2)
C2 H2A 0.9700
C2 H2B 0.9700
C19 H19A 0.9600
C19 H19B 0.9600
C19 H19C 0.9600
C14 H14 0.9300
C14 C13 1.398(2)
C14 C15 1.393(2)
C28 H28 0.9300
C28 C22 1.3892(19)
C26 H26A 0.9600
C26 H26B 0.9600
C26 H26C 0.9600
C9 C10 1.5475(19)
C9 C12 1.521(2)
C30 H30 0.9300
C30 C21 1.3898(19)
C8 C7 1.4736(19)
C21 C16 1.474(2)
C10 H10A 0.9700
C10 H10B 0.9700
C13 H13 0.9300
C13 C7 1.3875(19)
C15 H15 0.9300
C27 H27A 0.9600
C27 H27B 0.9600
C27 H27C 0.9600
C20 H20A 0.9600
C20 H20B 0.9600
C20 H20C 0.9600
C12 H12A 0.9600
C12 H12B 0.9600
C12 H12C 0.9600
F1 B1 1.391(2)
F2 B1 1.3965(19)
F3 B1 1.3908(19)
F4 B1 1.3847(19)
F5 B2 1.381(2)
F6 B2 1.395(2)
F7 B2 1.396(2)
F8 B2 1.387(2)
N7 C31 1.064(3)
C32 H32A 0.9600
C32 H32B 0.9600
C32 H32C 0.9600
C32 C31 1.455(3)

loop_
_geom_torsion_atom_site_label_1
_geom_torsion_atom_site_label_2
_geom_torsion_atom_site_label_3
_geom_torsion_atom_site_label_4
_geom_torsion
Fe1 N1 C3 C4 -78.55(17)
Fe1 N1 C3 C5 44.0(2)
Fe1 N1 C3 C2 164.18(12)
Fe1 N1 C1 O1 -175.57(10)
Fe1 N1 C1 C6 2.71(17)
Fe1 N2 C6 C1 3.05(15)
Fe1 N2 C6 C15 -178.04(11)
Fe1 N2 C7 C8 -0.88(16)
Fe1 N2 C7 C13 179.28(11)
Fe1 N3 C9 C11 72.44(17)
Fe1 N3 C9 C10 -169.04(11)
Fe1 N3 C9 C12 -50.33(19)
Fe1 N3 C8 O2 174.32(9)
Fe1 N3 C8 C7 -4.97(16)
Fe1 N5 C21 C30 -168.45(10)
Fe1 N5 C21 C16 5.81(15)
Fe1 N5 C22 C23 -8.57(15)
Fe1 N5 C22 C28 169.55(11)
Fe1 N4 C18 C17 -171.80(12)
Fe1 N4 C18 C19 70.10(19)
Fe1 N4 C18 C20 -52.5(2)
Fe1 N4 C16 O3 -178.03(10)
Fe1 N4 C16 C21 4.86(16)
Fe1 N6 C24 C25 -177.35(13)
Fe1 N6 C24 C26 -59.4(2)
Fe1 N6 C24 C27 64.7(2)
Fe1 N6 C23 O4 -174.07(11)
Fe1 N6 C23 C22 4.27(17)
N1 C3 C2 O1 19.30(15)
N2 C6 C1 N1 -3.85(19)
N2 C6 C1 O1 174.43(13)
N2 C6 C15 C14 -1.8(2)
N3 C9 C10 O2 -7.44(14)
N3 C8 C7 N2 4.11(19)
N3 C8 C7 C13 -176.05(14)
N5 C21 C16 N4 -7.13(18)
N5 C21 C16 O3 175.74(12)
O4 C25 C24 N6 -19.37(17)
O4 C25 C24 C26 -137.29(15)
O4 C25 C24 C27 96.85(16)
O4 C23 C22 N5 -179.25(13)
O4 C23 C22 C28 2.7(2)
O3 C17 C18 N4 -17.18(15)
O3 C17 C18 C19 99.72(15)
O3 C17 C18 C20 -134.99(14)
O2 C8 C7 N2 -175.19(12)
O2 C8 C7 C13 4.6(2)
N6 C23 C22 N5 2.4(2)
N6 C23 C22 C28 -175.61(15)
C4 C3 C2 O1 -96.43(14)
C3 N1 C1 O1 3.33(17)
C3 N1 C1 C6 -178.40(12)
C5 C3 C2 O1 137.97(13)
C25 O4 C23 N6 -12.1(2)
C25 O4 C23 C22 169.53(14)
C17 O3 C16 N4 -11.67(17)
C17 O3 C16 C21 165.52(13)
C24 N6 C23 O4 -1.32(19)
C24 N6 C23 C22 177.02(13)
C6 N2 C7 C8 178.78(12)
C6 N2 C7 C13 -1.1(2)
C11 C9 C10 O2 109.22(13)
C18 N4 C16 O3 -0.04(17)
C18 N4 C16 C21 -177.16(12)
C23 O4 C25 C24 18.99(17)
C23 N6 C24 C25 13.14(16)
C23 N6 C24 C26 131.05(16)
C23 N6 C24 C27 -104.76(17)
C29 C28 C22 N5 -0.9(2)
C29 C28 C22 C23 176.86(14)
C29 C30 C21 N5 -1.2(2)
C29 C30 C21 C16 -174.54(13)
C2 O1 C1 N1 9.89(18)
C2 O1 C1 C6 -168.43(13)
C1 N1 C3 C4 103.04(14)
C1 N1 C3 C5 -134.38(14)
C1 N1 C3 C2 -14.23(15)
C1 O1 C2 C3 -17.93(16)
C1 C6 C15 C14 176.95(14)
C14 C13 C7 N2 -0.6(2)
C14 C13 C7 C8 179.57(13)
C28 C29 C30 C21 0.5(2)
C9 N3 C8 O2 -2.31(17)
C9 N3 C8 C7 178.40(12)
C30 C29 C28 C22 0.5(2)
C30 C21 C16 N4 166.82(14)
C30 C21 C16 O3 -10.3(2)
C8 N3 C9 C11 -112.48(14)
C8 N3 C9 C10 6.03(14)
C8 N3 C9 C12 124.74(13)
C8 O2 C10 C9 6.38(14)
C21 N5 C22 C23 -177.84(12)
C21 N5 C22 C28 0.3(2)
C22 N5 C21 C30 0.8(2)
C22 N5 C21 C16 175.08(12)
C10 O2 C8 N3 -2.83(17)
C10 O2 C8 C7 176.48(12)
C13 C14 C15 C6 0.0(2)
C15 C6 C1 N1 177.30(14)
C15 C6 C1 O1 -4.4(2)
C15 C14 C13 C7 1.1(2)
C16 N4 C18 C17 11.14(15)
C16 N4 C18 C19 -106.96(15)
C16 N4 C18 C20 130.43(15)
C16 O3 C17 C18 17.38(15)
C7 N2 C6 C1 -176.62(12)
C7 N2 C6 C15 2.3(2)
C12 C9 C10 O2 -125.25(13)
